data_1559881
loop_
_publ_author_name
'Rajak, Sanil'
'Schott, Olivier'
'Kaur, Prabhjyot'
'Maris, Thierry'
'Hanan, Gary S.'
'Duong, Adam'

_publ_section_title
;
 Synthesis, crystal structure, characterization of pyrazine
 diaminotriazine based complexes and their systematic comparative study
 with pyridyl diaminotriazine based complexes for light-driven hydrogen
 production
;
_journal_name_full Polyhedron
_journal_page_first 114412
_journal_paper_doi 10.1016/j.poly.2020.114412
_journal_volume 180
_journal_year 2020
_chemical_formula_moiety 'C15 H18 N15 Ni O4, N O3'
_chemical_formula_sum 'C15 H18 N16 Ni O7'
_chemical_formula_weight 593.16
_chemical_name_systematic
;
(methanol)-(nitrato)-bis[6-(pyrazin-2-yl)-1,3,5-triazine-2,4-diamine]-nickel(ii) nitrate
;
_space_group_crystal_system triclinic
_space_group_IT_number 2
_space_group_name_Hall '-P 1'
_space_group_name_H-M_alt 'P -1'
_atom_sites_solution_hydrogens difmap
_atom_sites_solution_primary dual
_audit_creation_date 2016-12-01
_audit_creation_method
;
Olex2 1.2
(compiled 2016.11.24 svn.r3356 for OlexSys, GUI svn.r5267)
;
_cell_angle_alpha 100.637(2)
_cell_angle_beta 104.771(2)
_cell_angle_gamma 97.685(2)
_cell_formula_units_Z 2
_cell_length_a 7.9534(3)
_cell_length_b 10.3562(4)
_cell_length_c 14.6063(6)
_cell_measurement_reflns_used 9839
_cell_measurement_temperature 100
_cell_measurement_theta_max 60.714
_cell_measurement_theta_min 2.796
_cell_volume 1122.45(8)
_computing_cell_refinement
;
SAINT (2013) V8.37A; Integration Software for Single Crystal Data.
Bruker AXS Inc., Madison, WI 53719-1173.
;
_computing_data_collection
;
APEX 2 (2013) Bruker AXS Inc., Madison, WI 53719-1173.
;
_computing_data_reduction
;
SAINT (2013) V8.37A; Integration Software for Single Crystal Data.
Bruker AXS Inc., Madison, WI 53719-1173.
;
_computing_molecular_graphics 'Olex2 (Dolomanov et al., 2009)'
_computing_publication_material 'Olex2 (Dolomanov et al., 2009)'
_computing_structure_refinement 'XL (Sheldrick, 2008)'
_computing_structure_solution 'XT (Sheldrick, 2015)'
_diffrn_ambient_temperature 100
_diffrn_detector 'CMOS Area detector'
_diffrn_detector_area_resol_mean 10.24
_diffrn_detector_type 'Bruker Photon 100 CMOS Detector'
_diffrn_measured_fraction_theta_full 0.979
_diffrn_measured_fraction_theta_max 0.971
_diffrn_measurement_device 'k-geometry diffractometer'
_diffrn_measurement_device_type 'Bruker Venture Metaljet'
_diffrn_measurement_method '\w and \f scans'
_diffrn_radiation_collimation 'Focusing mirrors'
_diffrn_radiation_monochromator 'Helios MX Mirror Optics'
_diffrn_radiation_probe x-ray
_diffrn_radiation_type GaK\a
_diffrn_radiation_wavelength 1.34139
_diffrn_reflns_av_R_equivalents 0.0691
_diffrn_reflns_av_unetI/netI 0.0483
_diffrn_reflns_Laue_measured_fraction_full 0.979
_diffrn_reflns_Laue_measured_fraction_max 0.971
_diffrn_reflns_limit_h_max 10
_diffrn_reflns_limit_h_min -10
_diffrn_reflns_limit_k_max 13
_diffrn_reflns_limit_k_min -13
_diffrn_reflns_limit_l_max 18
_diffrn_reflns_limit_l_min -18
_diffrn_reflns_number 26335
_diffrn_reflns_point_group_measured_fraction_full 0.979
_diffrn_reflns_point_group_measured_fraction_max 0.971
_diffrn_reflns_theta_full 53.594
_diffrn_reflns_theta_max 60.842
_diffrn_reflns_theta_min 2.796
_diffrn_source 'Metal Jet'
_diffrn_source_target Ga
_diffrn_source_type 'Gallium Liquid Metal Jet Source'
_exptl_absorpt_coefficient_mu 5.175
_exptl_absorpt_correction_T_max 0.1217
_exptl_absorpt_correction_T_min 0.0303
_exptl_absorpt_correction_type multi-scan
_exptl_absorpt_process_details
;
SADABS-2016/2 (Bruker,2016/2) was used for absorption correction.
wR2(int) was 0.1425 before and 0.0929 after correction.
The Ratio of minimum to maximum transmission is 0.2490.
The \l/2 correction factor is Not present.
;
_exptl_crystal_colour 'clear light pink'
_exptl_crystal_colour_lustre clear
_exptl_crystal_colour_modifier light
_exptl_crystal_colour_primary pink
_exptl_crystal_density_diffrn 1.755
_exptl_crystal_description Block
_exptl_crystal_F_000 608
_exptl_crystal_size_max 0.15
_exptl_crystal_size_mid 0.14
_exptl_crystal_size_min 0.1
_refine_diff_density_max 0.481
_refine_diff_density_min -0.566
_refine_diff_density_rms 0.096
_refine_ls_extinction_coef .
_refine_ls_extinction_method none
_refine_ls_goodness_of_fit_ref 1.038
_refine_ls_hydrogen_treatment refall
_refine_ls_matrix_type full
_refine_ls_number_parameters 424
_refine_ls_number_reflns 5040
_refine_ls_number_restraints 0
_refine_ls_restrained_S_all 1.038
_refine_ls_R_factor_all 0.0594
_refine_ls_R_factor_gt 0.0478
_refine_ls_shift/su_max 0.000
_refine_ls_shift/su_mean 0.000
_refine_ls_structure_factor_coef Fsqd
_refine_ls_weighting_details 'w=1/[\s^2^(Fo^2^)+(0.0541P)^2^+1.5847P] where P=(Fo^2^+2Fc^2^)/3'
_refine_ls_weighting_scheme calc
_refine_ls_wR_factor_gt 0.1144
_refine_ls_wR_factor_ref 0.1243
_reflns_Friedel_coverage 0.000
_reflns_number_gt 4308
_reflns_number_total 5040
_reflns_threshold_expression 'I > 2\s(I)'
_cod_data_source_file rm197.cif
_cod_data_source_block rm197
_cod_database_code 1559881

loop_
_space_group_symop_id
_space_group_symop_operation_xyz
1 'x, y, z'
2 '-x, -y, -z'

loop_
_atom_site_label
_atom_site_type_symbol
_atom_site_fract_x
_atom_site_fract_y
_atom_site_fract_z
_atom_site_U_iso_or_equiv
_atom_site_adp_type
_atom_site_occupancy
_atom_site_site_symmetry_order
_atom_site_calc_flag
_atom_site_refinement_flags_posn
_atom_site_refinement_flags_adp
_atom_site_refinement_flags_occupancy
_atom_site_disorder_assembly
_atom_site_disorder_group
Ni1 Ni 0.37319(5) 0.24792(4) 0.73391(3) 0.02289(12) Uani 1 1 d . . . . .
O1 O 0.1681(2) 0.12660(19) 0.75956(15) 0.0265(4) Uani 1 1 d . . . . .
O2 O -0.0540(3) 0.2270(2) 0.71647(17) 0.0372(5) Uani 1 1 d . . . . .
O3 O -0.0785(3) 0.0623(2) 0.78854(19) 0.0409(6) Uani 1 1 d . . . . .
O4 O 0.5904(3) 0.6397(2) 0.87501(16) 0.0334(5) Uani 1 1 d . . . . .
O5 O 0.3832(3) 0.6946(2) 0.7705(2) 0.0478(6) Uani 1 1 d . . . . .
O6 O 0.6231(3) 0.8396(2) 0.84957(18) 0.0402(5) Uani 1 1 d . . . . .
O7 O 0.3266(3) 0.4222(2) 0.81409(15) 0.0269(4) Uani 1 1 d . . . . .
N1 N 0.2163(3) 0.2471(2) 0.59438(17) 0.0245(5) Uani 1 1 d . . . . .
N2 N 0.0249(3) 0.3198(2) 0.46699(18) 0.0259(5) Uani 1 1 d . . . . .
N3 N 0.0977(3) 0.1005(2) 0.43695(18) 0.0255(5) Uani 1 1 d . . . . .
N4 N 0.1426(4) 0.4576(3) 0.6175(2) 0.0309(6) Uani 1 1 d . . . . .
N5 N -0.0963(4) 0.1702(3) 0.3194(2) 0.0325(6) Uani 1 1 d . . . . .
N6 N 0.4083(3) 0.0711(2) 0.65401(17) 0.0236(5) Uani 1 1 d . . . . .
N7 N 0.4082(3) -0.1714(2) 0.53242(19) 0.0295(5) Uani 1 1 d . . . . .
N8 N 0.5633(3) 0.2340(2) 0.86062(17) 0.0246(5) Uani 1 1 d . . . . .
N9 N 0.7004(3) 0.1391(3) 0.99140(19) 0.0310(5) Uani 1 1 d . . . . .
N10 N 0.8740(3) 0.3029(2) 0.93921(19) 0.0291(5) Uani 1 1 d . . . . .
N11 N 0.3989(4) 0.0942(3) 0.9242(2) 0.0340(6) Uani 1 1 d . . . . .
N12 N 1.0035(4) 0.1890(3) 1.0504(2) 0.0371(6) Uani 1 1 d . . . . .
N13 N 0.5957(3) 0.3680(2) 0.72564(18) 0.0251(5) Uani 1 1 d . . . . .
N14 N 0.8929(4) 0.5623(3) 0.7517(2) 0.0357(6) Uani 1 1 d . . . . .
N15 N 0.0057(3) 0.1403(2) 0.75427(19) 0.0302(5) Uani 1 1 d . . . . .
N16 N 0.5320(3) 0.7270(2) 0.83154(19) 0.0299(5) Uani 1 1 d . . . . .
C1 C 0.5112(4) -0.0119(3) 0.6852(2) 0.0259(6) Uani 1 1 d . . . . .
C2 C 0.5098(4) -0.1332(3) 0.6238(2) 0.0289(6) Uani 1 1 d . . . . .
C3 C 0.3042(4) -0.0864(3) 0.5021(2) 0.0272(6) Uani 1 1 d . . . . .
C4 C 0.3042(4) 0.0340(3) 0.5617(2) 0.0249(6) Uani 1 1 d . . . . .
C5 C 0.1963(4) 0.1325(3) 0.5280(2) 0.0240(5) Uani 1 1 d . . . . .
C6 C 0.0094(4) 0.1983(3) 0.4094(2) 0.0252(6) Uani 1 1 d . . . . .
C7 C 0.1260(4) 0.3395(3) 0.5588(2) 0.0254(6) Uani 1 1 d . . . . .
C8 C 0.6065(4) 0.4376(3) 0.6585(2) 0.0318(6) Uani 1 1 d . . . . .
C9 C 0.7562(5) 0.5326(3) 0.6720(3) 0.0380(7) Uani 1 1 d . . . . .
C10 C 0.8807(4) 0.4924(3) 0.8183(2) 0.0302(6) Uani 1 1 d . . . . .
C11 C 0.7357(4) 0.3922(3) 0.8046(2) 0.0263(6) Uani 1 1 d . . . . .
C12 C 0.7255(4) 0.3054(3) 0.8740(2) 0.0260(6) Uani 1 1 d . . . . .
C13 C 0.8557(4) 0.2099(3) 0.9932(2) 0.0294(6) Uani 1 1 d . . . . .
C14 C 0.5562(4) 0.1556(3) 0.9266(2) 0.0279(6) Uani 1 1 d . . . . .
C15 C 0.2886(4) 0.4195(3) 0.9053(2) 0.0308(6) Uani 1 1 d . . . . .
H2 H 0.589(4) -0.191(3) 0.647(2) 0.027(8) Uiso 1 1 d . . . . .
H4A H 0.191(5) 0.472(4) 0.676(3) 0.029(9) Uiso 1 1 d . . . . .
H8 H 0.510(4) 0.420(3) 0.599(3) 0.027(8) Uiso 1 1 d . . . . .
H11A H 0.311(5) 0.098(4) 0.878(3) 0.029(9) Uiso 1 1 d . . . . .
H5A H -0.161(5) 0.223(4) 0.297(2) 0.027(8) Uiso 1 1 d . . . . .
H4B H 0.086(5) 0.520(4) 0.594(3) 0.031(9) Uiso 1 1 d . . . . .
H1 H 0.584(4) 0.013(3) 0.750(2) 0.017(7) Uiso 1 1 d . . . . .
H10 H 0.971(5) 0.515(3) 0.880(3) 0.027(8) Uiso 1 1 d . . . . .
H15A H 0.375(5) 0.382(4) 0.948(3) 0.040(10) Uiso 1 1 d . . . . .
H5B H -0.105(5) 0.095(4) 0.288(3) 0.037(10) Uiso 1 1 d . . . . .
H15B H 0.178(5) 0.370(4) 0.892(3) 0.034(9) Uiso 1 1 d . . . . .
H9 H 0.762(6) 0.578(5) 0.622(3) 0.056(12) Uiso 1 1 d . . . . .
H15C H 0.280(5) 0.510(4) 0.934(3) 0.034(9) Uiso 1 1 d . . . . .
H12A H 0.996(5) 0.132(4) 1.085(3) 0.033(9) Uiso 1 1 d . . . . .
H3 H 0.237(5) -0.103(3) 0.441(3) 0.028(9) Uiso 1 1 d . . . . .
H11B H 0.385(6) 0.043(5) 0.958(4) 0.060(14) Uiso 1 1 d . . . . .
H12B H 1.100(6) 0.232(4) 1.055(3) 0.042(11) Uiso 1 1 d . . . . .
H7 H 0.411(6) 0.486(5) 0.826(3) 0.055(13) Uiso 1 1 d . . . . .

loop_
_atom_site_aniso_label
_atom_site_aniso_U_11
_atom_site_aniso_U_22
_atom_site_aniso_U_33
_atom_site_aniso_U_23
_atom_site_aniso_U_13
_atom_site_aniso_U_12
Ni1 0.0247(2) 0.01998(19) 0.0274(2) 0.01043(15) 0.00802(15) 0.00800(14)
O1 0.0237(9) 0.0256(10) 0.0336(11) 0.0115(8) 0.0089(8) 0.0083(8)
O2 0.0356(11) 0.0331(11) 0.0403(13) 0.0032(9) 0.0039(9) 0.0187(9)
O3 0.0359(12) 0.0346(12) 0.0549(15) 0.0052(10) 0.0240(11) 0.0006(9)
O4 0.0369(11) 0.0263(10) 0.0398(12) 0.0149(9) 0.0073(9) 0.0122(9)
O5 0.0382(13) 0.0368(13) 0.0594(17) 0.0199(12) -0.0078(11) 0.0070(10)
O6 0.0433(13) 0.0270(11) 0.0483(14) 0.0175(10) 0.0055(11) 0.0025(9)
O7 0.0322(10) 0.0213(9) 0.0299(11) 0.0087(8) 0.0100(8) 0.0077(8)
N1 0.0272(11) 0.0219(11) 0.0275(12) 0.0096(9) 0.0081(9) 0.0093(9)
N2 0.0276(11) 0.0237(11) 0.0299(13) 0.0111(9) 0.0089(10) 0.0085(9)
N3 0.0269(11) 0.0216(11) 0.0301(13) 0.0099(9) 0.0074(9) 0.0078(9)
N4 0.0409(14) 0.0260(12) 0.0278(14) 0.0098(10) 0.0058(11) 0.0161(11)
N5 0.0404(14) 0.0219(12) 0.0335(14) 0.0095(11) 0.0025(11) 0.0120(11)
N6 0.0243(11) 0.0217(11) 0.0282(12) 0.0090(9) 0.0096(9) 0.0075(9)
N7 0.0364(13) 0.0250(12) 0.0322(13) 0.0093(10) 0.0134(11) 0.0121(10)
N8 0.0259(11) 0.0226(11) 0.0271(12) 0.0093(9) 0.0070(9) 0.0077(9)
N9 0.0322(13) 0.0304(13) 0.0332(14) 0.0140(10) 0.0075(10) 0.0096(10)
N10 0.0273(12) 0.0247(12) 0.0355(14) 0.0085(10) 0.0063(10) 0.0086(9)
N11 0.0310(13) 0.0353(14) 0.0409(16) 0.0234(12) 0.0080(12) 0.0084(11)
N12 0.0316(15) 0.0375(15) 0.0416(17) 0.0152(13) 0.0028(12) 0.0106(12)
N13 0.0269(11) 0.0229(11) 0.0289(12) 0.0095(9) 0.0105(9) 0.0067(9)
N14 0.0331(13) 0.0289(13) 0.0508(17) 0.0154(12) 0.0170(12) 0.0073(11)
N15 0.0267(12) 0.0284(12) 0.0333(14) 0.0021(10) 0.0071(10) 0.0073(10)
N16 0.0322(13) 0.0265(12) 0.0335(14) 0.0119(10) 0.0080(10) 0.0102(10)
C1 0.0302(14) 0.0226(13) 0.0293(15) 0.0118(11) 0.0096(12) 0.0101(11)
C2 0.0298(14) 0.0279(14) 0.0367(17) 0.0149(12) 0.0133(12) 0.0140(12)
C3 0.0312(14) 0.0247(13) 0.0295(16) 0.0108(11) 0.0105(12) 0.0083(11)
C4 0.0247(13) 0.0244(13) 0.0309(15) 0.0129(11) 0.0108(11) 0.0083(10)
C5 0.0238(12) 0.0233(13) 0.0300(15) 0.0116(11) 0.0114(11) 0.0068(10)
C6 0.0274(13) 0.0220(13) 0.0307(15) 0.0119(11) 0.0108(11) 0.0076(10)
C7 0.0289(13) 0.0216(13) 0.0298(15) 0.0103(11) 0.0105(11) 0.0079(10)
C8 0.0374(16) 0.0293(15) 0.0342(17) 0.0152(12) 0.0131(13) 0.0088(12)
C9 0.0437(18) 0.0340(16) 0.046(2) 0.0196(15) 0.0208(15) 0.0098(14)
C10 0.0291(14) 0.0251(14) 0.0401(18) 0.0105(12) 0.0117(13) 0.0100(11)
C11 0.0271(13) 0.0234(13) 0.0326(15) 0.0076(11) 0.0124(11) 0.0095(11)
C12 0.0295(13) 0.0203(12) 0.0316(15) 0.0075(11) 0.0110(11) 0.0095(10)
C13 0.0326(14) 0.0260(14) 0.0309(15) 0.0090(11) 0.0067(12) 0.0118(11)
C14 0.0346(15) 0.0235(13) 0.0306(15) 0.0125(11) 0.0103(12) 0.0119(11)
C15 0.0343(16) 0.0302(15) 0.0303(16) 0.0071(12) 0.0114(13) 0.0097(13)

loop_
_atom_type_symbol
_atom_type_description
_atom_type_scat_dispersion_real
_atom_type_scat_dispersion_imag
_atom_type_scat_source
C C 0.0140 0.0070 'International Tables Vol C Tables 4.2.6.8 and 6.1.1.4'
H H 0.0000 0.0000 'International Tables Vol C Tables 4.2.6.8 and 6.1.1.4'
N N 0.0250 0.0140 'International Tables Vol C Tables 4.2.6.8 and 6.1.1.4'
Ni Ni -1.3360 3.2900 'International Tables Vol C Tables 4.2.6.8 and 6.1.1.4'
O O 0.0390 0.0250 'International Tables Vol C Tables 4.2.6.8 and 6.1.1.4'

loop_
_geom_angle_atom_site_label_1
_geom_angle_atom_site_label_2
_geom_angle_atom_site_label_3
_geom_angle
_geom_angle_site_symmetry_1
_geom_angle_site_symmetry_3
O1 Ni1 O7 92.95(8) . .
O1 Ni1 N1 91.70(9) . .
O1 Ni1 N8 93.99(8) . .
O7 Ni1 N1 100.19(8) . .
O7 Ni1 N8 88.55(9) . .
N1 Ni1 N8 169.32(9) . .
N6 Ni1 O1 84.69(8) . .
N6 Ni1 O7 177.50(9) . .
N6 Ni1 N1 79.11(9) . .
N6 Ni1 N8 92.42(9) . .
N13 Ni1 O1 172.81(9) . .
N13 Ni1 O7 85.85(9) . .
N13 Ni1 N1 95.49(9) . .
N13 Ni1 N6 96.60(9) . .
N13 Ni1 N8 78.90(9) . .
N15 O1 Ni1 131.05(17) . .
Ni1 O7 H7 111(3) . .
C15 O7 Ni1 119.12(17) . .
C15 O7 H7 107(3) . .
C5 N1 Ni1 113.91(18) . .
C5 N1 C7 114.0(2) . .
C7 N1 Ni1 132.04(19) . .
C7 N2 C6 115.8(2) . .
C5 N3 C6 114.0(2) . .
C7 N4 H4A 121(2) . .
C7 N4 H4B 119(2) . .
H4A N4 H4B 119(3) . .
C6 N5 H5A 123(2) . .
C6 N5 H5B 115(3) . .
H5A N5 H5B 121(4) . .
C1 N6 Ni1 127.7(2) . .
C1 N6 C4 117.4(2) . .
C4 N6 Ni1 114.76(18) . .
C2 N7 C3 115.8(3) . .
C12 N8 Ni1 113.84(19) . .
C12 N8 C14 114.1(2) . .
C14 N8 Ni1 131.72(19) . .
C13 N9 C14 116.3(3) . .
C12 N10 C13 113.7(2) . .
C14 N11 H11A 118(2) . .
C14 N11 H11B 123(3) . .
H11A N11 H11B 118(4) . .
C13 N12 H12A 119(3) . .
C13 N12 H12B 121(3) . .
H12A N12 H12B 120(4) . .
C8 N13 Ni1 127.3(2) . .
C8 N13 C11 117.3(3) . .
C11 N13 Ni1 114.64(19) . .
C9 N14 C10 115.9(3) . .
O2 N15 O1 119.4(2) . .
O2 N15 O3 124.3(3) . .
O3 N15 O1 116.2(2) . .
O5 N16 O4 118.2(2) . .
O6 N16 O4 119.8(2) . .
O6 N16 O5 122.0(2) . .
N6 C1 C2 120.7(3) . .
N6 C1 H1 117.8(18) . .
C2 C1 H1 121.4(18) . .
N7 C2 C1 122.7(3) . .
N7 C2 H2 117(2) . .
C1 C2 H2 120(2) . .
N7 C3 C4 122.3(3) . .
N7 C3 H3 121(2) . .
C4 C3 H3 117(2) . .
N6 C4 C3 121.1(3) . .
N6 C4 C5 115.8(2) . .
C3 C4 C5 123.1(3) . .
N1 C5 C4 115.6(2) . .
N3 C5 N1 127.4(3) . .
N3 C5 C4 117.0(2) . .
N2 C6 N3 124.6(3) . .
N5 C6 N2 118.7(3) . .
N5 C6 N3 116.7(3) . .
N2 C7 N1 124.1(3) . .
N4 C7 N1 118.6(3) . .
N4 C7 N2 117.3(3) . .
N13 C8 C9 120.5(3) . .
N13 C8 H8 119(2) . .
C9 C8 H8 120(2) . .
N14 C9 C8 123.0(3) . .
N14 C9 H9 119(3) . .
C8 C9 H9 118(3) . .
N14 C10 C11 122.2(3) . .
N14 C10 H10 120(2) . .
C11 C10 H10 118(2) . .
N13 C11 C10 120.9(3) . .
N13 C11 C12 115.9(2) . .
C10 C11 C12 123.2(3) . .
N8 C12 C11 115.0(2) . .
N10 C12 N8 127.2(3) . .
N10 C12 C11 117.8(3) . .
N9 C13 N10 124.6(3) . .
N12 C13 N9 118.6(3) . .
N12 C13 N10 116.8(3) . .
N9 C14 N8 123.3(3) . .
N11 C14 N8 117.2(3) . .
N11 C14 N9 119.5(3) . .
O7 C15 H15A 112(2) . .
O7 C15 H15B 108(2) . .
O7 C15 H15C 107(2) . .
H15A C15 H15B 110(3) . .
H15A C15 H15C 114(3) . .
H15B C15 H15C 106(3) . .

loop_
_geom_bond_atom_site_label_1
_geom_bond_atom_site_label_2
_geom_bond_distance
_geom_bond_site_symmetry_2
Ni1 O1 2.078(2) .
Ni1 O7 2.095(2) .
Ni1 N1 2.099(2) .
Ni1 N6 2.076(2) .
Ni1 N8 2.112(2) .
Ni1 N13 2.066(2) .
O1 N15 1.303(3) .
O2 N15 1.225(3) .
O3 N15 1.236(3) .
O4 N16 1.269(3) .
O5 N16 1.247(3) .
O6 N16 1.232(3) .
O7 C15 1.443(4) .
O7 H7 0.83(5) .
N1 C5 1.349(4) .
N1 C7 1.371(3) .
N2 C6 1.350(4) .
N2 C7 1.339(4) .
N3 C5 1.315(4) .
N3 C6 1.370(3) .
N4 C7 1.327(4) .
N4 H4A 0.82(4) .
N4 H4B 0.90(4) .
N5 C6 1.322(4) .
N5 H5A 0.86(4) .
N5 H5B 0.81(4) .
N6 C1 1.326(4) .
N6 C4 1.344(4) .
N7 C2 1.327(4) .
N7 C3 1.344(4) .
N8 C12 1.346(4) .
N8 C14 1.377(4) .
N9 C13 1.341(4) .
N9 C14 1.341(4) .
N10 C12 1.322(4) .
N10 C13 1.368(4) .
N11 C14 1.314(4) .
N11 H11A 0.85(4) .
N11 H11B 0.80(5) .
N12 C13 1.327(4) .
N12 H12A 0.85(4) .
N12 H12B 0.81(4) .
N13 C8 1.333(4) .
N13 C11 1.340(4) .
N14 C9 1.329(5) .
N14 C10 1.330(4) .
C1 C2 1.400(4) .
C1 H1 0.95(3) .
C2 H2 0.97(3) .
C3 C4 1.383(4) .
C3 H3 0.89(4) .
C4 C5 1.491(4) .
C8 C9 1.386(5) .
C8 H8 0.96(3) .
C9 H9 0.94(5) .
C10 C11 1.390(4) .
C10 H10 0.97(3) .
C11 C12 1.483(4) .
C15 H15A 0.98(4) .
C15 H15B 0.91(4) .
C15 H15C 0.97(4) .

loop_
_geom_hbond_atom_site_label_D
_geom_hbond_atom_site_label_H
_geom_hbond_atom_site_label_A
_geom_hbond_distance_DH
_geom_hbond_distance_HA
_geom_hbond_distance_DA
_geom_hbond_angle_DHA
_geom_hbond_site_symmetry_A
N4 H4A O5 0.82(4) 2.52(4) 3.036(4) 122(3) .
N4 H4A O7 0.82(4) 2.21(4) 2.985(4) 156(3) .
N11 H11A O1 0.85(4) 1.91(4) 2.735(4) 163(3) .
N5 H5A O5 0.86(4) 2.15(4) 2.983(4) 163(3) 2_566
N4 H4B N2 0.90(4) 2.21(4) 3.105(3) 174(3) 2_566
C1 H1 O3 0.95(3) 2.56(3) 3.148(4) 121(2) 1_655
C1 H1 O6 0.95(3) 2.51(3) 3.091(4) 120(2) 1_545
C1 H1 N8 0.95(3) 2.59(3) 3.160(4) 119(2) .
C15 H15A O4 0.98(4) 2.59(4) 3.303(4) 130(3) 2_667
C15 H15A N8 0.98(4) 2.66(4) 3.206(4) 116(3) .
N5 H5B O1 0.81(4) 2.22(4) 2.999(3) 161(4) 2_556
N5 H5B O3 0.81(4) 2.61(4) 3.291(4) 142(3) 2_556
N5 H5B N15 0.81(4) 2.67(4) 3.429(4) 155(3) 2_556
C9 H9 N2 0.94(5) 2.62(5) 3.423(4) 144(4) 2_666
C3 H3 O2 0.89(4) 2.40(4) 3.246(4) 160(3) 2_556
N11 H11B N9 0.80(5) 2.24(5) 3.011(4) 163(5) 2_657
N12 H12B O4 0.81(4) 2.50(4) 3.275(4) 161(4) 2_767
N12 H12B O6 0.81(4) 2.57(4) 3.037(4) 118(3) 2_767
O7 H7 O4 0.83(5) 1.88(5) 2.704(3) 169(4) .
O7 H7 O5 0.83(5) 2.46(5) 3.006(3) 124(4) .
O7 H7 N16 0.83(5) 2.53(5) 3.287(3) 151(4) .

loop_
_geom_torsion_atom_site_label_1
_geom_torsion_atom_site_label_2
_geom_torsion_atom_site_label_3
_geom_torsion_atom_site_label_4
_geom_torsion
_geom_torsion_site_symmetry_1
_geom_torsion_site_symmetry_2
_geom_torsion_site_symmetry_3
_geom_torsion_site_symmetry_4
Ni1 O1 N15 O2 11.2(4) . . . .
Ni1 O1 N15 O3 -168.95(19) . . . .
Ni1 N1 C5 N3 175.7(2) . . . .
Ni1 N1 C5 C4 -6.7(3) . . . .
Ni1 N1 C7 N2 -177.1(2) . . . .
Ni1 N1 C7 N4 4.8(4) . . . .
Ni1 N6 C1 C2 174.9(2) . . . .
Ni1 N6 C4 C3 -175.4(2) . . . .
Ni1 N6 C4 C5 6.9(3) . . . .
Ni1 N8 C12 N10 -171.0(2) . . . .
Ni1 N8 C12 C11 6.9(3) . . . .
Ni1 N8 C14 N9 165.3(2) . . . .
Ni1 N8 C14 N11 -14.3(4) . . . .
Ni1 N13 C8 C9 168.0(2) . . . .
Ni1 N13 C11 C10 -166.4(2) . . . .
Ni1 N13 C11 C12 14.3(3) . . . .
N6 C1 C2 N7 0.3(4) . . . .
N6 C4 C5 N1 -0.1(4) . . . .
N6 C4 C5 N3 177.8(2) . . . .
N7 C3 C4 N6 -0.6(4) . . . .
N7 C3 C4 C5 177.0(3) . . . .
N13 C8 C9 N14 -1.8(5) . . . .
N13 C11 C12 N8 -14.2(4) . . . .
N13 C11 C12 N10 163.9(2) . . . .
N14 C10 C11 N13 -4.5(4) . . . .
N14 C10 C11 C12 174.8(3) . . . .
C1 N6 C4 C3 0.3(4) . . . .
C1 N6 C4 C5 -177.4(2) . . . .
C2 N7 C3 C4 0.7(4) . . . .
C3 N7 C2 C1 -0.5(4) . . . .
C3 C4 C5 N1 -177.8(3) . . . .
C3 C4 C5 N3 0.1(4) . . . .
C4 N6 C1 C2 -0.1(4) . . . .
C5 N1 C7 N2 0.6(4) . . . .
C5 N1 C7 N4 -177.5(3) . . . .
C5 N3 C6 N2 2.8(4) . . . .
C5 N3 C6 N5 -177.9(3) . . . .
C6 N2 C7 N1 2.5(4) . . . .
C6 N2 C7 N4 -179.4(3) . . . .
C6 N3 C5 N1 0.8(4) . . . .
C6 N3 C5 C4 -176.8(2) . . . .
C7 N1 C5 N3 -2.4(4) . . . .
C7 N1 C5 C4 175.2(2) . . . .
C7 N2 C6 N3 -4.4(4) . . . .
C7 N2 C6 N5 176.4(3) . . . .
C8 N13 C11 C10 4.2(4) . . . .
C8 N13 C11 C12 -175.1(2) . . . .
C9 N14 C10 C11 1.4(4) . . . .
C10 N14 C9 C8 1.7(5) . . . .
C10 C11 C12 N8 166.5(3) . . . .
C10 C11 C12 N10 -15.4(4) . . . .
C11 N13 C8 C9 -1.2(4) . . . .
C12 N8 C14 N9 -7.4(4) . . . .
C12 N8 C14 N11 173.0(3) . . . .
C12 N10 C13 N9 -8.6(4) . . . .
C12 N10 C13 N12 170.9(3) . . . .
C13 N9 C14 N8 3.7(4) . . . .
C13 N9 C14 N11 -176.7(3) . . . .
C13 N10 C12 N8 4.3(4) . . . .
C13 N10 C12 C11 -173.5(2) . . . .
C14 N8 C12 N10 3.1(4) . . . .
C14 N8 C12 C11 -179.1(2) . . . .
C14 N9 C13 N10 4.9(4) . . . .
C14 N9 C13 N12 -174.6(3) . . . .

_cod_database_fobs_code 1559881
